data_4336800
loop_
_publ_author_name
'S. Pagola'
'K. T. Trowell'
'K. C. Havas'
'Z. D. Reed'
'D. G. Chan'
'M. J. Van Dongen'
'G. C. DeFotis'

_publ_section_title
;
 Crystal Structures of Manganese and Cobalt Dichloride Monohydrate and
 Deuteration Effects on Magnetic Behavior
;
_journal_name_full 'Inorganic Chemistry'
_journal_page_first 13341
_journal_page_last 13350
_journal_paper_doi 10.1021/ic4013075
_journal_volume 52
_journal_year 2013
_chemical_formula_moiety 'Cl2 Co H2 O'
_chemical_formula_sum 'Cl2 Co H2 O'
_chemical_formula_weight 147.85
_chemical_name_systematic 'Cobalt(II) chloride monohydrate'
_space_group_IT_number 62
_symmetry_cell_setting orthorhombic
_symmetry_Int_Tables_number 62
_symmetry_space_group_name_Hall '-P 2ac 2n'
_symmetry_space_group_name_H-M 'P n m a'
_cell_angle_alpha 90.0
_cell_angle_beta 90.0
_cell_angle_gamma 90.0
_cell_formula_units_Z 4
_cell_length_a 8.8207(3)
_cell_length_b 3.5435(1)
_cell_length_c 11.2944(4)
_cell_volume 353.02(2)
_computing_structure_refinement GSAS
_computing_structure_solution EXPO2004
_diffrn_ambient_pressure 101
_diffrn_ambient_temperature 298
_diffrn_radiation_probe x-ray
_diffrn_radiation_type synchrotron
_diffrn_radiation_wavelength 0.699204
_exptl_crystal_density_diffrn 2.782
_pd_char_colour purple
_refine_ls_goodness_of_fit_all 1.11
_refine_ls_hydrogen_treatment noref
_refine_ls_matrix_type full
_refine_ls_number_parameters 53
_refine_ls_number_restraints 0
_cod_data_source_file ic4013075_si_002.cif
_cod_data_source_block CoCl2.H2O
_cod_database_code 4336800

loop_
_symmetry_equiv_pos_site_id
_symmetry_equiv_pos_as_xyz
1 +x,+y,+z
2 -x+1/2,+y+1/2,+z+1/2
3 +x,-y+1/2,+z
4 -x+1/2,-y,+z+1/2
-1 -x,-y,-z
-2 +x+1/2,-y+1/2,-z+1/2
-3 -x,+y+1/2,-z
-4 +x+1/2,+y,-z+1/2

loop_
_atom_site_type_symbol
_atom_site_label
_atom_site_fract_x
_atom_site_fract_y
_atom_site_fract_z
_atom_site_occupancy
_atom_site_thermal_displace_type
_atom_site_U_iso_or_equiv
_atom_site_symmetry_multiplicity
Co Co 0.179(1) 0.25 0.4818(8) 1.0 Uiso 0.012(4) 4
Cl ClA 0.307(2) -0.25 0.592(2) 1.0 Uiso 0.024(7) 4
Cl ClB -0.033(2) 0.25 0.626(2) 1.0 Uiso 0.014(6) 4
O O 0.334(4) 0.25 0.352(3) 1.0 Uiso 0.04(2) 4
H H5 0.3110 0.25 0.2687 1.0 Uiso 0.048 4
H H6 0.4426 0.25 0.3549 1.0 Uiso 0.048 4

loop_
_atom_type_symbol
_atom_type_number_in_cell
Co 4.0
Cl 8.0
O 4.0
H 8.0

loop_
_geom_angle_atom_site_label_1
_geom_angle_atom_site_label_2
_geom_angle_atom_site_label_3
_geom_angle
_geom_angle_site_symmetry_1
_geom_angle_site_symmetry_3
_geom_angle_publ_flag
ClA Co ClA 93.0(6) 1_555 1_565 n
ClA Co ClB 90.8(6) 1_555 1_555 n
ClA Co ClB 88.4(5) 1_555 -1_556 n
ClA Co O 93.3(9) 1_555 1_555 n
ClB Co ClB 86.1(6) 1_555 -1_556 n
ClB Co O 174.1(12) 1_555 1_555 n
ClB Co ClB 90.0(5) -1_556 -1_566 n
ClB Co O 89.7(9) -1_556 1_555 n

loop_
_geom_bond_atom_site_label_1
_geom_bond_atom_site_label_2
_geom_bond_distance
_geom_bond_site_symmetry_2
_geom_bond_publ_flag
Co O 2.01(4) 1_555 n
Co ClA 2.442(15) 1_555 n
Co ClB 2.48(2) 1_555 n
Co ClB 2.506(15) -1_556 n
